data_2237361
loop_
_publ_author_name
'Abbassi, Najat'
'Rakib, El Mostapha'
'Hannioui, Abdellah'
'Saadi, Mohamed'
'El Ammari, Lahcen'

_publ_section_title
;
 Ethyl
 3-[6-(4-methoxybenzenesulfonamido)-2<i>H</i>-indazol-2-yl]propanoate
 monohydrate
;
_journal_coeditor_code LR2095
_journal_issue 2
_journal_name_full 'Acta Crystallographica Section E'
_journal_page_first o190
_journal_page_last o191
_journal_paper_doi 10.1107/S1600536812051975
_journal_volume 69
_journal_year 2013
_chemical_formula_iupac 'C19 H21 N3 O5 S, H2 O'
_chemical_formula_moiety 'C19 H21 N3 O5 S, H2 O'
_chemical_formula_sum 'C19 H23 N3 O6 S'
_chemical_formula_weight 421.46
_chemical_name_systematic
;
Ethyl 3-[6-(4-methoxybenzenesulfonamido)-2<i>H</i>-indazol-2-yl]propanoate
monohydrate
;
_space_group_IT_number 4
_symmetry_cell_setting monoclinic
_symmetry_space_group_name_Hall 'P 2yb'
_symmetry_space_group_name_H-M 'P 1 21 1'
_atom_sites_solution_hydrogens geom
_atom_sites_solution_primary direct
_atom_sites_solution_secondary difmap
_audit_creation_method SHELXL-97
_cell_angle_alpha 90.00
_cell_angle_beta 101.062(2)
_cell_angle_gamma 90.00
_cell_formula_units_Z 2
_cell_length_a 9.0248(3)
_cell_length_b 8.7602(3)
_cell_length_c 13.1792(4)
_cell_measurement_reflns_used 4021
_cell_measurement_temperature 296(2)
_cell_measurement_theta_max 26.37
_cell_measurement_theta_min 2.30
_cell_volume 1022.58(6)
_computing_cell_refinement 'SAINT (Bruker, 2009)'
_computing_data_collection 'APEX2 (Bruker, 2009)'
_computing_data_reduction 'SAINT (Bruker, 2009)'
_computing_molecular_graphics 'ORTEP-3 for Windows (Farrugia, 2012)'
_computing_publication_material 'PLATON (Spek, 2009) and publCIF (Westrip, 2010)'
_computing_structure_refinement 'SHELXL97 (Sheldrick, 2008)'
_computing_structure_solution 'SHELXS97 (Sheldrick, 2008)'
_diffrn_ambient_temperature 296(2)
_diffrn_measured_fraction_theta_full 0.983
_diffrn_measured_fraction_theta_max 0.983
_diffrn_measurement_device_type 'Bruker X8 APEX'
_diffrn_measurement_method '\f and \w scans'
_diffrn_radiation_monochromator graphite
_diffrn_radiation_source 'fine-focus sealed tube'
_diffrn_radiation_type MoK\a
_diffrn_radiation_wavelength 0.71073
_diffrn_reflns_av_R_equivalents 0.0269
_diffrn_reflns_av_sigmaI/netI 0.0297
_diffrn_reflns_limit_h_max 11
_diffrn_reflns_limit_h_min -11
_diffrn_reflns_limit_k_max 10
_diffrn_reflns_limit_k_min -10
_diffrn_reflns_limit_l_max 16
_diffrn_reflns_limit_l_min -16
_diffrn_reflns_number 10050
_diffrn_reflns_theta_full 26.37
_diffrn_reflns_theta_max 26.37
_diffrn_reflns_theta_min 2.30
_exptl_absorpt_coefficient_mu 0.199
_exptl_absorpt_correction_type none
_exptl_crystal_colour colourless
_exptl_crystal_density_diffrn 1.369
_exptl_crystal_density_method 'not measured'
_exptl_crystal_description Block
_exptl_crystal_F_000 444
_exptl_crystal_size_max 0.42
_exptl_crystal_size_mid 0.37
_exptl_crystal_size_min 0.28
_refine_diff_density_max 0.283
_refine_diff_density_min -0.283
_refine_ls_abs_structure_details 'Flack (1983), 1779 Friedel pairs'
_refine_ls_abs_structure_Flack 0.03(6)
_refine_ls_extinction_method none
_refine_ls_goodness_of_fit_ref 1.053
_refine_ls_hydrogen_treatment constr
_refine_ls_matrix_type full
_refine_ls_number_parameters 262
_refine_ls_number_reflns 4021
_refine_ls_number_restraints 1
_refine_ls_restrained_S_all 1.053
_refine_ls_R_factor_all 0.0320
_refine_ls_R_factor_gt 0.0305
_refine_ls_shift/su_max 0.000
_refine_ls_shift/su_mean 0.000
_refine_ls_structure_factor_coef Fsqd
_refine_ls_weighting_details 'calc w=1/[\s^2^(Fo^2^)+(0.0370P)^2^+0.2529P] where P=(Fo^2^+2Fc^2^)/3'
_refine_ls_weighting_scheme calc
_refine_ls_wR_factor_gt 0.0756
_refine_ls_wR_factor_ref 0.0767
_reflns_number_gt 3887
_reflns_number_total 4021
_reflns_threshold_expression I>2sigma(I)
_cod_data_source_file lr2095.cif
_cod_data_source_block I
_cod_original_sg_symbol_Hall 'p 2yb'
_cod_original_sg_symbol_H-M 'P 21'
_cod_database_code 2237361
_cod_database_fobs_code 2237361

loop_
_symmetry_equiv_pos_as_xyz
'x, y, z'
'-x, y+1/2, -z'

loop_
_atom_site_type_symbol
_atom_site_label
_atom_site_fract_x
_atom_site_fract_y
_atom_site_fract_z
_atom_site_U_iso_or_equiv
_atom_site_adp_type
_atom_site_calc_flag
_atom_site_refinement_flags
_atom_site_occupancy
_atom_site_symmetry_multiplicity
C C1 0.75199(19) 0.7888(2) 0.11333(12) 0.0197(4) Uani d . 1 1
C C2 0.61152(18) 0.8667(2) 0.10899(12) 0.0216(3) Uani d . 1 1
H H2 0.6095 0.9726 0.1039 0.026 Uiso calc R 1 1
C C3 0.4816(2) 0.7914(2) 0.11201(13) 0.0223(4) Uani d . 1 1
H H3 0.3909 0.8438 0.1071 0.027 Uiso calc R 1 1
C C4 0.48733(19) 0.6302(2) 0.12290(12) 0.0202(3) Uani d . 1 1
C C5 0.62772(18) 0.5536(2) 0.12955(12) 0.0191(3) Uani d . 1 1
C C6 0.76182(19) 0.6328(2) 0.12325(13) 0.0214(4) Uani d . 1 1
H H6 0.8528 0.5817 0.1257 0.026 Uiso calc R 1 1
C C7 0.3845(2) 0.5150(2) 0.13056(13) 0.0215(4) Uani d . 1 1
H H7 0.2815 0.5268 0.1283 0.026 Uiso calc R 1 1
C C8 0.4016(2) 0.2317(2) 0.15290(14) 0.0241(4) Uani d . 1 1
H H8A 0.4322 0.1643 0.1022 0.029 Uiso calc R 1 1
H H8B 0.2921 0.2363 0.1386 0.029 Uiso calc R 1 1
C C9 0.4548(2) 0.1655(2) 0.25982(14) 0.0273(4) Uani d . 1 1
H H9A 0.4299 0.0577 0.2586 0.033 Uiso calc R 1 1
H H9B 0.5638 0.1746 0.2782 0.033 Uiso calc R 1 1
C C10 0.3852(2) 0.2433(2) 0.34120(15) 0.0316(4) Uani d . 1 1
C C11 0.3662(4) 0.2412(4) 0.5169(2) 0.0783(11) Uani d . 1 1
H H11A 0.4110 0.3401 0.5363 0.094 Uiso calc R 1 1
H H11B 0.2581 0.2546 0.4950 0.094 Uiso calc R 1 1
C C12 0.3972(3) 0.1377(5) 0.6044(2) 0.0764(10) Uani d . 1 1
H H12A 0.3521 0.1767 0.6594 0.115 Uiso calc R 1 1
H H12B 0.5043 0.1290 0.6277 0.115 Uiso calc R 1 1
H H12C 0.3556 0.0391 0.5839 0.115 Uiso calc R 1 1
C C13 1.07596(19) 0.8265(2) 0.27877(13) 0.0236(4) Uani d . 1 1
C C14 1.1631(2) 0.7069(2) 0.32717(15) 0.0309(4) Uani d . 1 1
H H14 1.2039 0.6351 0.2884 0.037 Uiso calc R 1 1
C C15 1.1882(2) 0.6960(3) 0.43361(15) 0.0355(5) Uani d . 1 1
H H15 1.2487 0.6179 0.4668 0.043 Uiso calc R 1 1
C C16 1.1239(2) 0.8006(2) 0.49155(15) 0.0304(4) Uani d . 1 1
C C17 1.0371(3) 0.9201(3) 0.44266(16) 0.0367(5) Uani d . 1 1
H H17 0.9944 0.9908 0.4812 0.044 Uiso calc R 1 1
C C18 1.0144(2) 0.9330(2) 0.33620(16) 0.0342(5) Uani d . 1 1
H H18 0.9577 1.0136 0.3031 0.041 Uiso calc R 1 1
C C19 1.0760(3) 0.8738(3) 0.65678(15) 0.0430(6) Uani d . 1 1
H H19A 1.0906 0.8351 0.7261 0.065 Uiso calc R 1 1
H H19B 0.9700 0.8764 0.6276 0.065 Uiso calc R 1 1
H H19C 1.1167 0.9751 0.6576 0.065 Uiso calc R 1 1
N N1 0.87396(16) 0.88540(16) 0.10220(11) 0.0222(3) Uani d . 1 1
H H1 0.8609 0.9762 0.1044 0.027 Uiso d R 1 1
N N2 0.61166(17) 0.40098(17) 0.14153(11) 0.0224(3) Uani d . 1 1
N N3 0.46167(16) 0.38390(16) 0.14178(10) 0.0202(3) Uani d . 1 1
O O1 1.08832(15) 0.70535(16) 0.10224(10) 0.0269(3) Uani d . 1 1
O O2 1.13045(15) 0.98256(17) 0.12154(11) 0.0315(3) Uani d . 1 1
O O3 0.29906(17) 0.3482(2) 0.32659(11) 0.0450(4) Uani d . 1 1
O O4 0.4297(2) 0.1772(2) 0.43247(11) 0.0520(5) Uani d . 1 1
O O5 1.15167(18) 0.77637(19) 0.59538(11) 0.0411(4) Uani d . 1 1
O O6 0.83323(15) 0.19739(15) 0.10176(10) 0.0297(3) Uani d . 1 1
H H6A 0.7633 0.2565 0.1151 0.036 Uiso d R 1 1
H H6B 0.8488 0.2280 0.0427 0.036 Uiso d R 1 1
S S1 1.05094(4) 0.84904(5) 0.14406(3) 0.02171(10) Uani d . 1 1

loop_
_atom_site_aniso_label
_atom_site_aniso_U_11
_atom_site_aniso_U_22
_atom_site_aniso_U_33
_atom_site_aniso_U_12
_atom_site_aniso_U_13
_atom_site_aniso_U_23
C1 0.0167(9) 0.0247(8) 0.0181(8) 0.0017(7) 0.0040(7) -0.0004(6)
C2 0.0208(8) 0.0207(8) 0.0237(8) 0.0050(7) 0.0055(6) 0.0004(7)
C3 0.0171(9) 0.0250(8) 0.0257(9) 0.0078(7) 0.0061(7) 0.0006(7)
C4 0.0192(9) 0.0241(9) 0.0173(8) 0.0040(7) 0.0038(7) 0.0000(6)
C5 0.0181(8) 0.0219(8) 0.0166(8) 0.0047(7) 0.0015(6) 0.0002(6)
C6 0.0157(8) 0.0243(9) 0.0243(9) 0.0078(7) 0.0044(7) 0.0019(7)
C7 0.0192(9) 0.0253(9) 0.0202(8) 0.0051(7) 0.0044(7) -0.0011(7)
C8 0.0209(9) 0.0225(9) 0.0287(9) -0.0006(7) 0.0043(7) -0.0027(7)
C9 0.0273(10) 0.0234(9) 0.0319(10) 0.0020(7) 0.0073(8) 0.0031(7)
C10 0.0330(11) 0.0330(10) 0.0309(10) 0.0010(9) 0.0112(8) 0.0053(8)
C11 0.110(3) 0.097(2) 0.0363(14) 0.036(2) 0.0350(16) 0.0102(15)
C12 0.0642(19) 0.129(3) 0.0388(14) -0.015(2) 0.0174(13) 0.0096(17)
C13 0.0187(8) 0.0259(9) 0.0256(8) -0.0004(7) 0.0026(7) -0.0019(7)
C14 0.0290(11) 0.0319(10) 0.0319(10) 0.0091(8) 0.0062(8) 0.0010(8)
C15 0.0344(11) 0.0375(11) 0.0334(10) 0.0094(9) 0.0033(9) 0.0082(9)
C16 0.0251(10) 0.0354(10) 0.0289(10) -0.0046(7) 0.0010(8) 0.0003(7)
C17 0.0404(12) 0.0377(11) 0.0321(10) 0.0088(9) 0.0072(9) -0.0068(8)
C18 0.0362(12) 0.0331(10) 0.0319(10) 0.0124(9) 0.0028(9) -0.0011(8)
C19 0.0374(12) 0.0635(17) 0.0277(10) -0.0016(11) 0.0051(8) -0.0046(10)
N1 0.0180(8) 0.0188(7) 0.0298(7) 0.0047(5) 0.0047(6) 0.0040(6)
N2 0.0190(8) 0.0228(7) 0.0259(7) 0.0033(6) 0.0053(6) 0.0013(6)
N3 0.0178(7) 0.0217(8) 0.0209(7) 0.0018(6) 0.0033(5) 0.0001(5)
O1 0.0208(7) 0.0314(7) 0.0300(7) 0.0056(6) 0.0084(5) -0.0007(6)
O2 0.0203(7) 0.0324(7) 0.0438(8) -0.0005(6) 0.0114(6) 0.0073(6)
O3 0.0536(9) 0.0433(8) 0.0434(8) 0.0182(9) 0.0227(7) 0.0073(8)
O4 0.0646(11) 0.0640(11) 0.0303(8) 0.0236(9) 0.0165(8) 0.0126(7)
O5 0.0444(9) 0.0506(9) 0.0262(8) 0.0047(7) 0.0020(6) 0.0013(6)
O6 0.0334(8) 0.0249(7) 0.0335(7) 0.0082(6) 0.0133(6) 0.0030(5)
S1 0.0152(2) 0.0246(2) 0.0263(2) 0.00303(17) 0.00648(15) 0.00187(18)

loop_
_atom_type_symbol
_atom_type_description
_atom_type_scat_dispersion_real
_atom_type_scat_dispersion_imag
_atom_type_scat_source
C C 0.0033 0.0016 'International Tables Vol C Tables 4.2.6.8 and 6.1.1.4'
H H 0.0000 0.0000 'International Tables Vol C Tables 4.2.6.8 and 6.1.1.4'
N N 0.0061 0.0033 'International Tables Vol C Tables 4.2.6.8 and 6.1.1.4'
O O 0.0106 0.0060 'International Tables Vol C Tables 4.2.6.8 and 6.1.1.4'
S S 0.1246 0.1234 'International Tables Vol C Tables 4.2.6.8 and 6.1.1.4'

loop_
_geom_angle_atom_site_label_1
_geom_angle_atom_site_label_2
_geom_angle_atom_site_label_3
_geom_angle
C6 C1 N1 124.49(16)
C6 C1 C2 121.23(17)
N1 C1 C2 114.23(15)
C3 C2 C1 122.16(17)
C3 C2 H2 118.9
C1 C2 H2 118.9
C2 C3 C4 118.27(17)
C2 C3 H3 120.9
C4 C3 H3 120.9
C7 C4 C3 135.97(17)
C7 C4 C5 104.64(15)
C3 C4 C5 119.38(16)
N2 C5 C6 127.09(15)
N2 C5 C4 111.00(15)
C6 C5 C4 121.91(16)
C1 C6 C5 117.01(16)
C1 C6 H6 121.5
C5 C6 H6 121.5
N3 C7 C4 106.95(15)
N3 C7 H7 126.5
C4 C7 H7 126.5
N3 C8 C9 112.72(15)
N3 C8 H8A 109.0
C9 C8 H8A 109.0
N3 C8 H8B 109.0
C9 C8 H8B 109.0
H8A C8 H8B 107.8
C10 C9 C8 112.84(16)
C10 C9 H9A 109.0
C8 C9 H9A 109.0
C10 C9 H9B 109.0
C8 C9 H9B 109.0
H9A C9 H9B 107.8
O3 C10 O4 123.80(19)
O3 C10 C9 125.49(18)
O4 C10 C9 110.70(17)
C12 C11 O4 108.8(3)
C12 C11 H11A 109.9
O4 C11 H11A 109.9
C12 C11 H11B 109.9
O4 C11 H11B 109.9
H11A C11 H11B 108.3
C11 C12 H12A 109.5
C11 C12 H12B 109.5
H12A C12 H12B 109.5
C11 C12 H12C 109.5
H12A C12 H12C 109.5
H12B C12 H12C 109.5
C18 C13 C14 120.58(17)
C18 C13 S1 119.33(14)
C14 C13 S1 120.01(14)
C15 C14 C13 119.13(18)
C15 C14 H14 120.4
C13 C14 H14 120.4
C14 C15 C16 120.55(19)
C14 C15 H15 119.7
C16 C15 H15 119.7
O5 C16 C15 115.76(18)
O5 C16 C17 124.24(18)
C15 C16 C17 120.01(18)
C18 C17 C16 119.51(18)
C18 C17 H17 120.2
C16 C17 H17 120.2
C17 C18 C13 120.20(18)
C17 C18 H18 119.9
C13 C18 H18 119.9
O5 C19 H19A 109.5
O5 C19 H19B 109.5
H19A C19 H19B 109.5
O5 C19 H19C 109.5
H19A C19 H19C 109.5
H19B C19 H19C 109.5
C1 N1 S1 125.60(12)
C1 N1 H1 117.6
S1 N1 H1 108.9
C5 N2 N3 103.70(13)
C7 N3 N2 113.70(14)
C7 N3 C8 126.97(15)
N2 N3 C8 119.33(14)
C10 O4 C11 115.4(2)
C16 O5 C19 117.30(17)
H6A O6 H6B 104.5
O2 S1 O1 118.09(7)
O2 S1 N1 105.63(8)
O1 S1 N1 109.27(8)
O2 S1 C13 109.18(9)
O1 S1 C13 107.13(8)
N1 S1 C13 107.07(8)

loop_
_geom_bond_atom_site_label_1
_geom_bond_atom_site_label_2
_geom_bond_distance
C1 C6 1.374(2)
C1 N1 1.418(2)
C1 C2 1.431(2)
C2 C3 1.353(3)
C2 H2 0.9300
C3 C4 1.419(2)
C3 H3 0.9300
C4 C7 1.387(2)
C4 C5 1.422(2)
C5 N2 1.357(2)
C5 C6 1.411(2)
C6 H6 0.9300
C7 N3 1.337(2)
C7 H7 0.9300
C8 N3 1.458(2)
C8 C9 1.514(3)
C8 H8A 0.9700
C8 H8B 0.9700
C9 C10 1.506(3)
C9 H9A 0.9700
C9 H9B 0.9700
C10 O3 1.196(3)
C10 O4 1.326(2)
C11 C12 1.451(4)
C11 O4 1.458(3)
C11 H11A 0.9700
C11 H11B 0.9700
C12 H12A 0.9600
C12 H12B 0.9600
C12 H12C 0.9600
C13 C18 1.383(2)
C13 C14 1.390(3)
C13 S1 1.7572(17)
C14 C15 1.381(3)
C14 H14 0.9300
C15 C16 1.389(3)
C15 H15 0.9300
C16 O5 1.360(2)
C16 C17 1.390(3)
C17 C18 1.383(3)
C17 H17 0.9300
C18 H18 0.9300
C19 O5 1.436(3)
C19 H19A 0.9600
C19 H19B 0.9600
C19 H19C 0.9600
N1 S1 1.6183(14)
N1 H1 0.8050
N2 N3 1.363(2)
O1 S1 1.4399(14)
O2 S1 1.4327(14)
O6 H6A 0.8601
O6 H6B 0.8600

loop_
_geom_hbond_atom_site_label_D
_geom_hbond_atom_site_label_H
_geom_hbond_atom_site_label_A
_geom_hbond_site_symmetry_A
_geom_hbond_distance_DH
_geom_hbond_distance_HA
_geom_hbond_distance_DA
_geom_hbond_angle_DHA
O6 H6A N2 . 0.86 1.94 2.8029(19) 176.3
N1 H1 O6 1_565 0.81 1.95 2.7575(19) 176.5
O6 H6B O1 2_745 0.86 2.10 2.9094(17) 155.7

loop_
_geom_torsion_atom_site_label_1
_geom_torsion_atom_site_label_2
_geom_torsion_atom_site_label_3
_geom_torsion_atom_site_label_4
_geom_torsion
C6 C1 C2 C3 -1.5(3)
N1 C1 C2 C3 175.96(15)
C1 C2 C3 C4 1.9(3)
C2 C3 C4 C7 178.80(18)
C2 C3 C4 C5 -0.4(3)
C7 C4 C5 N2 -0.54(19)
C3 C4 C5 N2 178.89(15)
C7 C4 C5 C6 179.08(15)
C3 C4 C5 C6 -1.5(2)
N1 C1 C6 C5 -177.59(14)
C2 C1 C6 C5 -0.4(2)
N2 C5 C6 C1 -178.61(17)
C4 C5 C6 C1 1.8(2)
C3 C4 C7 N3 -178.7(2)
C5 C4 C7 N3 0.61(18)
N3 C8 C9 C10 70.9(2)
C8 C9 C10 O3 -1.3(3)
C8 C9 C10 O4 177.17(17)
C18 C13 C14 C15 -0.3(3)
S1 C13 C14 C15 176.48(16)
C13 C14 C15 C16 1.8(3)
C14 C15 C16 O5 177.83(19)
C14 C15 C16 C17 -1.9(3)
O5 C16 C17 C18 -179.2(2)
C15 C16 C17 C18 0.5(3)
C16 C17 C18 C13 1.0(3)
C14 C13 C18 C17 -1.1(3)
S1 C13 C18 C17 -177.88(17)
C6 C1 N1 S1 -26.6(2)
C2 C1 N1 S1 155.99(12)
C6 C5 N2 N3 -179.35(15)
C4 C5 N2 N3 0.25(18)
C4 C7 N3 N2 -0.50(19)
C4 C7 N3 C8 179.99(15)
C5 N2 N3 C7 0.16(18)
C5 N2 N3 C8 179.70(14)
C9 C8 N3 C7 -111.10(19)
C9 C8 N3 N2 69.41(19)
O3 C10 O4 C11 0.0(4)
C9 C10 O4 C11 -178.6(2)
C12 C11 O4 C10 167.3(3)
C15 C16 O5 C19 -174.48(19)
C17 C16 O5 C19 5.2(3)
C1 N1 S1 O2 -176.12(14)
C1 N1 S1 O1 55.87(16)
C1 N1 S1 C13 -59.84(16)
C18 C13 S1 O2 66.47(17)
C14 C13 S1 O2 -110.37(16)
C18 C13 S1 O1 -164.56(15)
C14 C13 S1 O1 18.60(18)
C18 C13 S1 N1 -47.44(18)
C14 C13 S1 N1 135.72(15)

loop_
_cod_related_entry_id
_cod_related_entry_database
_cod_related_entry_code
1 ChemSpider 30658316
